data_7000189
loop_
_publ_author_name
'Cetiner, Derya'
'Jacques, B\'eatrice'
'Payet, Elina'
'Chavarot-Kerlidou, Murielle'
'Rose-Munch, Fran\,coise'
'Rose, Eric'
'Tranchier, Jean-Philippe'
'Herson, Patrick'

_publ_section_title
;
 First example of an enantiopure planar chiral ligand built on a
 (\h5-cyclohexadienyl)Mn(CO)3 scaffold
;
_journal_coden_ASTM DTARAF
_journal_issue 1
_journal_name_full 'Dalton Transactions'
_journal_page_first 27
_journal_page_last 29
_journal_paper_doi 10.1039/b817192k
_journal_year 2009
_chemical_absolute_configuration ad
_chemical_formula_moiety 'C38 H36 Cl1 Mn1 N1 O4 P1 Pd1'
_chemical_formula_sum 'C38 H36 Cl Mn N O4 P Pd'
_chemical_formula_weight 798.46
_space_group_IT_number 19
_symmetry_cell_setting orthorhombic
_symmetry_space_group_name_Hall 'P 2ac 2ab'
_symmetry_space_group_name_H-M 'P 21 21 21'
_atom_sites_solution_hydrogens geom
_atom_sites_solution_primary direct
_cell_angle_alpha 90
_cell_angle_beta 90
_cell_angle_gamma 90
_cell_formula_units_Z 4
_cell_length_a 11.3085(19)
_cell_length_b 15.525(3)
_cell_length_c 20.700(3)
_cell_measurement_reflns_used 328
_cell_measurement_temperature 200
_cell_measurement_theta_max 24
_cell_measurement_theta_min 3
_cell_volume 3634.2(11)
_computing_cell_refinement 'Dirax/lsq (Duisenberg & Schreurs, 1989-2000)'
_computing_data_collection 'COLLECT (Nonius, 1997-2001).'
_computing_data_reduction 'EvalCCD (Duisenberg & Schreurs 1990-2000)'
_computing_molecular_graphics 'CAMERON (Watkin et al., 1996)'
_computing_publication_material 'CRYSTALS (Betteridge et al., 2003)'
_computing_structure_refinement 'CRYSTALS (Betteridge et al., 2003)'
_computing_structure_solution 'SHELXS 86 (Sheldrick, 1986)'
_diffrn_ambient_temperature 200
_diffrn_measured_fraction_theta_full 0.993
_diffrn_measured_fraction_theta_max 0.902
_diffrn_measurement_device 'Nonius KappaCCD'
_diffrn_measurement_device_type Area
_diffrn_measurement_method '\f & \w scans'
_diffrn_radiation_monochromator graphite
_diffrn_radiation_type 'Mo K\a'
_diffrn_radiation_wavelength 0.71073
_diffrn_reflns_av_R_equivalents 0.031
_diffrn_reflns_limit_h_max 17
_diffrn_reflns_limit_h_min -16
_diffrn_reflns_limit_k_max 23
_diffrn_reflns_limit_k_min -15
_diffrn_reflns_limit_l_max 31
_diffrn_reflns_limit_l_min -30
_diffrn_reflns_number 28746
_diffrn_reflns_theta_full 27.695
_diffrn_reflns_theta_max 33.775
_diffrn_reflns_theta_min 2.803
_diffrn_standards_number 0
_exptl_absorpt_coefficient_mu 0.999
_exptl_absorpt_correction_T_max 0.84
_exptl_absorpt_correction_T_min 0.83
_exptl_absorpt_correction_type multi-scan
_exptl_absorpt_process_details 'SADABS (Siemens, 1996)'
_exptl_crystal_colour orange
_exptl_crystal_density_diffrn 1.461
_exptl_crystal_density_method 'not measured'
_exptl_crystal_description block
_exptl_crystal_F_000 1624
_exptl_crystal_size_max 0.22
_exptl_crystal_size_mid 0.19
_exptl_crystal_size_min 0.18
_refine_diff_density_max 0.88
_refine_diff_density_min -1.08
_refine_ls_abs_structure_details 'Flack (1983), 5210 Friedel-pairs'
_refine_ls_abs_structure_Flack 0.027(13)
_refine_ls_extinction_method None
_refine_ls_goodness_of_fit_ref 0.9775
_refine_ls_hydrogen_treatment refU
_refine_ls_matrix_type full
_refine_ls_number_parameters 425
_refine_ls_number_reflns 12383
_refine_ls_number_restraints 0
_refine_ls_R_factor_all 0.0407
_refine_ls_R_factor_gt 0.0294
_refine_ls_shift/su_max 0.001240
_refine_ls_structure_factor_coef Fsqd
_refine_ls_weighting_details
;
Method= Modified Sheldrick
w=1/[\s^2^(F^2^) + ( 0.04P)^2^ + 0.66P]
,where P=(max(Fo^2^,0) + 2Fc^2^)/3
;
_refine_ls_weighting_scheme calc
_refine_ls_wR_factor_all 0.0727
_refine_ls_wR_factor_gt 0.0661
_refine_ls_wR_factor_ref 0.0727
_reflns_limit_h_max 16
_reflns_limit_h_min -17
_reflns_limit_k_max 23
_reflns_limit_k_min 0
_reflns_limit_l_max 31
_reflns_limit_l_min 0
_reflns_number_gt 10613
_reflns_number_total 12398
_reflns_threshold_expression I>2.0\s(I)
_oxford_refine_ls_r_factor_ref 0.0407
_oxford_reflns_number_all 12383
_oxford_reflns_threshold_expression_ref I>-10.0\s(I)
_cod_data_source_file B817192K.txt
_cod_data_source_block 2
_cod_depositor_comments
;
The following automatic conversions were performed:
'_symmetry_cell_setting' value 'Orthorhombic' changed to 'orthorhombic'
according to '/home/saulius/struct/CIF-dictionaries/cif_core.dic'
dictionary named 'cif_core.dic' version 2.4.1 from
2010-06-29.

'_refine_ls_hydrogen_treatment' value 'refu' changed to
'refU' according to '/home/saulius/struct/CIF-dictionaries/cif_core.dic'
dictionary named 'cif_core.dic' version 2.4.1 from 2010-06-29.

Automatic conversion script
Id: cif_fix_enum 1527 2010-12-29 10:47:43Z saulius 
;
_cod_original_cell_volume 3634.0(10)
_cod_original_sg_symbol_H-M 'P 21 21 21 '
_cod_original_formula_sum 'C38 H36 Cl1 Mn1 N1 O4 P1 Pd1'
_cod_database_code 7000189

loop_
_symmetry_equiv_pos_as_xyz
x,y,z
x+1/2,-y+1/2,-z
-x,y+1/2,-z+1/2
-x+1/2,-y,z+1/2

loop_
_atom_site_label
_atom_site_type_symbol
_atom_site_fract_x
_atom_site_fract_y
_atom_site_fract_z
_atom_site_U_iso_or_equiv
_atom_site_occupancy
_atom_site_adp_type
_atom_site_refinement_flags_posn
_atom_site_refinement_flags_adp
_atom_site_refinement_flags_occupancy
_atom_site_disorder_assembly
_atom_site_disorder_group
_oxford_atom_site_special_shape
_atom_site_attached_hydrogens
Pd1 Pd 0.210144(14) 0.313334(9) 0.440686(6) 0.0196 1.0000 Uani . . . . . . .
Mn1 Mn 0.04142(3) 0.40808(2) 0.223018(15) 0.0242 1.0000 Uani . . . . . . .
Cl1 Cl 0.18734(6) 0.41600(4) 0.52816(2) 0.0362 1.0000 Uani . . . . . . .
C1 C 0.2015(2) 0.44094(12) 0.16471(9) 0.0259 1.0000 Uani . . . . . . .
C2 C 0.2213(2) 0.46290(12) 0.23012(9) 0.0223 1.0000 Uani . . . . . . .
C3 C 0.2023(2) 0.39884(12) 0.28043(9) 0.0213 1.0000 Uani . . . . . . .
C4 C 0.16493(19) 0.31467(14) 0.25902(9) 0.0236 1.0000 Uani . . . . . . .
C5 C 0.1528(2) 0.29581(13) 0.19268(10) 0.0264 1.0000 Uani . . . . . . .
C6 C 0.2225(2) 0.34763(13) 0.14346(9) 0.0275 1.0000 Uani . . . . . . .
C7 C 0.3541(2) 0.32413(13) 0.13647(10) 0.0282 1.0000 Uani . . . . . . .
C8 C 0.4277(3) 0.37541(17) 0.09860(14) 0.0420 1.0000 Uani . . . . . . .
C9 C 0.5481(3) 0.35561(17) 0.09239(15) 0.0456 1.0000 Uani . . . . . . .
C10 C 0.5950(3) 0.28426(19) 0.12411(16) 0.0466 1.0000 Uani . . . . . . .
C11 C 0.5220(3) 0.23210(19) 0.16050(15) 0.0492 1.0000 Uani . . . . . . .
C12 C 0.4013(3) 0.25166(17) 0.16691(13) 0.0410 1.0000 Uani . . . . . . .
C13 C 0.2485(2) 0.61290(15) 0.20473(12) 0.0345 1.0000 Uani . . . . . . .
C21 C 0.3814(2) 0.46611(14) 0.36816(11) 0.0276 1.0000 Uani . . . . . . .
C22 C 0.4180(3) 0.51045(16) 0.42397(13) 0.0384 1.0000 Uani . . . . . . .
C23 C 0.5324(3) 0.5428(2) 0.42732(17) 0.0564 1.0000 Uani . . . . . . .
C24 C 0.6125(3) 0.5287(2) 0.3772(2) 0.0671 1.0000 Uani . . . . . . .
C25 C 0.5781(3) 0.4822(2) 0.32309(18) 0.0559 1.0000 Uani . . . . . . .
C26 C 0.4619(2) 0.45184(18) 0.31783(13) 0.0379 1.0000 Uani . . . . . . .
C31 C 0.1296(2) 0.50922(13) 0.38774(10) 0.0251 1.0000 Uani . . . . . . .
C32 C 0.1604(2) 0.59654(14) 0.38529(12) 0.0338 1.0000 Uani . . . . . . .
C33 C 0.0789(3) 0.65952(16) 0.40391(15) 0.0484 1.0000 Uani . . . . . . .
C34 C -0.0331(3) 0.6355(2) 0.42518(14) 0.0497 1.0000 Uani . . . . . . .
C35 C -0.0643(3) 0.5497(2) 0.42812(14) 0.0441 1.0000 Uani . . . . . . .
C36 C 0.0169(2) 0.48598(16) 0.40911(12) 0.0327 1.0000 Uani . . . . . . .
C41 C -0.0382(2) 0.39773(14) 0.14791(12) 0.0328 1.0000 Uani . . . . . . .
C42 C -0.0217(2) 0.51410(15) 0.24289(12) 0.0328 1.0000 Uani . . . . . . .
C43 C -0.0747(2) 0.35797(17) 0.27083(13) 0.0370 1.0000 Uani . . . . . . .
C51 C 0.27221(19) 0.21582(12) 0.38590(9) 0.0217 1.0000 Uani . . . . . . .
C52 C 0.3636(2) 0.21930(15) 0.34003(11) 0.0285 1.0000 Uani . . . . . . .
C53 C 0.4172(2) 0.14376(18) 0.31761(12) 0.0389 1.0000 Uani . . . . . . .
C54 C 0.3813(3) 0.06344(17) 0.33993(13) 0.0435 1.0000 Uani . . . . . . .
C55 C 0.2900(3) 0.05869(14) 0.38531(12) 0.0369 1.0000 Uani . . . . . . .
C56 C 0.2364(2) 0.13454(13) 0.40868(10) 0.0251 1.0000 Uani . . . . . . .
C57 C 0.1406(2) 0.13196(13) 0.45938(11) 0.0265 1.0000 Uani . . . . . . .
C58 C 0.0182(2) 0.13848(18) 0.42801(13) 0.0376 1.0000 Uani . . . . . . .
C59 C 0.2732(2) 0.18504(16) 0.54423(11) 0.0350 1.0000 Uani . . . . . . .
C60 C 0.0677(2) 0.22307(16) 0.54958(12) 0.0371 1.0000 Uani . . . . . . .
O1 O 0.24600(15) 0.54388(9) 0.25165(7) 0.0268 1.0000 Uani . . . . . . .
O41 O -0.0855(2) 0.38995(13) 0.09785(10) 0.0500 1.0000 Uani . . . . . . .
O42 O -0.0630(2) 0.57926(13) 0.25512(11) 0.0517 1.0000 Uani . . . . . . .
O43 O -0.1503(2) 0.32654(17) 0.30058(12) 0.0610 1.0000 Uani . . . . . . .
P1 P 0.23078(5) 0.42098(3) 0.36666(2) 0.0202 1.0000 Uani . . . . . . .
N1 N 0.16728(17) 0.20651(11) 0.50414(9) 0.0243 1.0000 Uani . . . . . . .
H11 H 0.1756 0.4832 0.1346 0.0506(16) 1.0000 Uiso . . . . . . .
H41 H 0.1483 0.2713 0.2901 0.0506(16) 1.0000 Uiso . . . . . . .
H51 H 0.1013 0.2510 0.1789 0.0506(16) 1.0000 Uiso . . . . . . .
H61 H 0.1860 0.3400 0.1025 0.0506(16) 1.0000 Uiso . . . . . . .
H81 H 0.3963 0.4242 0.0769 0.0506(16) 1.0000 Uiso . . . . . . .
H91 H 0.5976 0.3910 0.0664 0.0506(16) 1.0000 Uiso . . . . . . .
H101 H 0.6768 0.2715 0.1207 0.0506(16) 1.0000 Uiso . . . . . . .
H111 H 0.5535 0.1825 0.1813 0.0506(16) 1.0000 Uiso . . . . . . .
H121 H 0.3518 0.2156 0.1922 0.0506(16) 1.0000 Uiso . . . . . . .
H131 H 0.2666 0.6655 0.2258 0.0506(16) 1.0000 Uiso . . . . . . .
H132 H 0.3070 0.6010 0.1731 0.0506(16) 1.0000 Uiso . . . . . . .
H133 H 0.1733 0.6173 0.1845 0.0506(16) 1.0000 Uiso . . . . . . .
H221 H 0.3650 0.5182 0.4590 0.0506(16) 1.0000 Uiso . . . . . . .
H231 H 0.5566 0.5748 0.4641 0.0506(16) 1.0000 Uiso . . . . . . .
H241 H 0.6904 0.5512 0.3800 0.0506(16) 1.0000 Uiso . . . . . . .
H251 H 0.6335 0.4708 0.2898 0.0506(16) 1.0000 Uiso . . . . . . .
H261 H 0.4378 0.4214 0.2802 0.0506(16) 1.0000 Uiso . . . . . . .
H321 H 0.2367 0.6130 0.3709 0.0506(16) 1.0000 Uiso . . . . . . .
H331 H 0.1000 0.7186 0.4023 0.0506(16) 1.0000 Uiso . . . . . . .
H341 H -0.0881 0.6785 0.4378 0.0506(16) 1.0000 Uiso . . . . . . .
H351 H -0.1408 0.5337 0.4429 0.0506(16) 1.0000 Uiso . . . . . . .
H361 H -0.0050 0.4268 0.4108 0.0506(16) 1.0000 Uiso . . . . . . .
H521 H 0.3894 0.2735 0.3239 0.0506(16) 1.0000 Uiso . . . . . . .
H531 H 0.4790 0.1471 0.2866 0.0506(16) 1.0000 Uiso . . . . . . .
H541 H 0.4184 0.0125 0.3247 0.0506(16) 1.0000 Uiso . . . . . . .
H551 H 0.2637 0.0041 0.4003 0.0506(16) 1.0000 Uiso . . . . . . .
H571 H 0.1460 0.0795 0.4828 0.0506(16) 1.0000 Uiso . . . . . . .
H581 H -0.0409 0.1367 0.4607 0.0506(16) 1.0000 Uiso . . . . . . .
H582 H 0.0124 0.1910 0.4048 0.0506(16) 1.0000 Uiso . . . . . . .
H583 H 0.0073 0.0914 0.3993 0.0506(16) 1.0000 Uiso . . . . . . .
H591 H 0.2904 0.2317 0.5724 0.0506(16) 1.0000 Uiso . . . . . . .
H592 H 0.2576 0.1348 0.5689 0.0506(16) 1.0000 Uiso . . . . . . .
H593 H 0.3391 0.1750 0.5167 0.0506(16) 1.0000 Uiso . . . . . . .
H601 H 0.0872 0.2702 0.5769 0.0506(16) 1.0000 Uiso . . . . . . .
H602 H 0.0541 0.1732 0.5751 0.0506(16) 1.0000 Uiso . . . . . . .
H603 H -0.0017 0.2365 0.5257 0.0506(16) 1.0000 Uiso . . . . . . .

loop_
_atom_site_aniso_label
_atom_site_aniso_U_11
_atom_site_aniso_U_22
_atom_site_aniso_U_33
_atom_site_aniso_U_23
_atom_site_aniso_U_13
_atom_site_aniso_U_12
Pd1 0.02593(7) 0.01941(6) 0.01340(5) 0.00201(5) -0.00017(6) -0.00066(6)
Mn1 0.03033(17) 0.02350(14) 0.01876(13) 0.00174(11) -0.00543(12) -0.00042(13)
Cl1 0.0608(4) 0.0291(2) 0.0188(2) -0.00404(18) -0.0018(2) 0.0048(3)
C1 0.0380(12) 0.0243(8) 0.0153(8) 0.0026(6) -0.0037(9) 0.0025(9)
C2 0.0290(10) 0.0205(8) 0.0174(8) 0.0022(6) -0.0012(8) 0.0004(8)
C3 0.0272(10) 0.0203(8) 0.0165(7) 0.0011(6) -0.0033(8) -0.0003(8)
C4 0.0319(10) 0.0197(8) 0.0193(8) 0.0032(7) -0.0036(7) -0.0009(8)
C5 0.0354(11) 0.0234(10) 0.0203(9) -0.0004(7) -0.0059(8) -0.0022(8)
C6 0.0408(13) 0.0252(9) 0.0163(8) -0.0012(7) -0.0037(9) -0.0011(9)
C7 0.0437(13) 0.0225(9) 0.0185(8) -0.0015(7) -0.0001(8) 0.0005(9)
C8 0.0540(17) 0.0297(11) 0.0422(14) 0.0067(10) 0.0011(13) -0.0013(11)
C9 0.0515(17) 0.0345(13) 0.0508(17) 0.0023(11) 0.0102(14) -0.0070(12)
C10 0.0470(16) 0.0451(14) 0.0477(16) 0.0004(12) 0.0066(13) 0.0058(12)
C11 0.0555(18) 0.0496(15) 0.0425(15) 0.0126(12) 0.0132(14) 0.0202(14)
C12 0.0536(16) 0.0350(12) 0.0345(13) 0.0092(10) 0.0132(12) 0.0084(11)
C13 0.0497(14) 0.0244(10) 0.0295(11) 0.0084(8) -0.0069(10) -0.0060(9)
C21 0.0280(11) 0.0267(9) 0.0281(10) 0.0100(8) -0.0066(9) -0.0045(8)
C22 0.0464(15) 0.0315(11) 0.0374(13) 0.0058(10) -0.0197(11) -0.0079(11)
C23 0.0580(19) 0.0499(16) 0.061(2) 0.0180(14) -0.0347(17) -0.0223(15)
C24 0.0407(17) 0.076(2) 0.084(3) 0.046(2) -0.0322(18) -0.0273(16)
C25 0.0294(13) 0.074(2) 0.064(2) 0.0410(18) -0.0021(14) -0.0074(14)
C26 0.0294(12) 0.0484(14) 0.0361(12) 0.0174(11) -0.0016(10) -0.0012(11)
C31 0.0327(11) 0.0232(9) 0.0193(9) 0.0007(7) -0.0032(8) 0.0019(8)
C32 0.0500(14) 0.0229(9) 0.0284(11) 0.0027(8) -0.0022(10) 0.0025(10)
C33 0.077(2) 0.0260(11) 0.0423(15) 0.0021(10) -0.0001(15) 0.0152(12)
C34 0.0609(19) 0.0483(15) 0.0398(15) 0.0035(11) 0.0000(13) 0.0299(14)
C35 0.0366(14) 0.0605(17) 0.0353(14) 0.0023(12) 0.0002(11) 0.0133(12)
C36 0.0301(12) 0.0382(12) 0.0299(11) -0.0001(9) -0.0056(10) 0.0027(10)
C41 0.0390(13) 0.0286(10) 0.0308(11) 0.0002(8) -0.0097(10) 0.0050(10)
C42 0.0387(13) 0.0328(11) 0.0270(10) 0.0006(9) -0.0076(10) 0.0028(10)
C43 0.0379(14) 0.0402(13) 0.0328(12) 0.0014(10) -0.0013(11) 0.0002(11)
C51 0.0248(10) 0.0232(8) 0.0171(8) 0.0007(6) -0.0010(7) 0.0047(8)
C52 0.0284(11) 0.0356(10) 0.0214(9) 0.0046(8) 0.0008(8) 0.0067(9)
C53 0.0374(13) 0.0526(15) 0.0267(11) 0.0033(10) 0.0049(10) 0.0145(12)
C54 0.0556(17) 0.0379(13) 0.0370(13) -0.0040(10) 0.0048(12) 0.0199(12)
C55 0.0464(14) 0.0263(10) 0.0381(12) 0.0005(8) 0.0021(12) 0.0078(11)
C56 0.0265(11) 0.0242(9) 0.0246(9) -0.0029(7) -0.0021(8) 0.0030(8)
C57 0.0267(11) 0.0233(9) 0.0294(10) 0.0045(7) -0.0002(8) -0.0026(8)
C58 0.0270(12) 0.0457(13) 0.0402(14) 0.0005(11) -0.0039(10) -0.0068(10)
C59 0.0401(13) 0.0379(11) 0.0269(10) 0.0130(9) -0.0092(9) -0.0063(11)
C60 0.0398(13) 0.0406(12) 0.0309(12) 0.0052(9) 0.0127(10) -0.0002(10)
O1 0.0408(9) 0.0209(6) 0.0187(6) 0.0041(5) -0.0045(6) -0.0020(6)
O41 0.0684(14) 0.0445(11) 0.0370(10) -0.0059(8) -0.0269(10) 0.0074(10)
O42 0.0649(14) 0.0426(10) 0.0477(11) -0.0063(9) -0.0117(10) 0.0210(10)
O43 0.0562(13) 0.0697(15) 0.0571(14) 0.0082(12) 0.0174(11) -0.0173(12)
P1 0.0257(3) 0.0194(2) 0.01551(19) 0.00253(16) -0.00232(18) -0.00231(19)
N1 0.0254(8) 0.0271(8) 0.0204(8) 0.0042(6) 0.0017(7) -0.0024(7)

loop_
_atom_type_symbol
_atom_type_scat_dispersion_real
_atom_type_scat_dispersion_imag
_atom_type_scat_Cromer_Mann_a1
_atom_type_scat_Cromer_Mann_b1
_atom_type_scat_Cromer_Mann_a2
_atom_type_scat_Cromer_Mann_b2
_atom_type_scat_Cromer_Mann_a3
_atom_type_scat_Cromer_Mann_b3
_atom_type_scat_Cromer_Mann_a4
_atom_type_scat_Cromer_Mann_b4
_atom_type_scat_Cromer_Mann_c
_atom_type_scat_source
C 0.0033 0.0016 2.3100 20.8439 1.0200 10.2075 1.5886 0.5687 0.8650 51.6512 0.2156 'International Tables Vol C 4.2.6.8 and 6.1.1.4'
H 0.0000 0.0000 0.4930 10.5109 0.3229 26.1257 0.1402 3.1424 0.0408 57.7998 0.0030 'International Tables Vol C 4.2.6.8 and 6.1.1.4'
O 0.0106 0.0060 3.0485 13.2771 2.2868 5.7011 1.5463 0.3239 0.8670 32.9089 0.2508 'International Tables Vol C 4.2.6.8 and 6.1.1.4'
Mn 0.3368 0.7283 11.2819 5.3409 7.3573 0.3432 3.0193 17.8674 2.2441 83.7543 1.0896 'International Tables Vol C 4.2.6.8 and 6.1.1.4'
N 0.0061 0.0033 12.2126 0.0057 3.1322 9.8933 2.0125 28.9975 1.1663 0.5826 -11.5290 'International Tables Vol C 4.2.6.8 and 6.1.1.4'
P 0.1023 0.0942 6.4345 1.9067 4.1791 27.1570 1.7800 0.5260 1.4908 68.1645 1.1149 'International Tables Vol C 4.2.6.8 and 6.1.1.4'
Pd -0.9988 1.0072 19.3319 0.6987 15.5017 7.9893 5.2954 25.2052 0.6058 76.8986 5.2659 'International Tables Vol C 4.2.6.8 and 6.1.1.4'
Cl 0.1484 0.1585 11.4604 0.0104 7.1964 1.1662 6.2556 18.5194 1.6455 47.7784 -9.5574 'International Tables Vol C 4.2.6.8 and 6.1.1.4'

loop_
_geom_angle_atom_site_label_1
_geom_angle_site_symmetry_1
_geom_angle_atom_site_label_2
_geom_angle_site_symmetry_2
_geom_angle_atom_site_label_3
_geom_angle_site_symmetry_3
_geom_angle
_geom_angle_publ_flag
Cl1 . Pd1 . C51 . 161.71(6) yes
Cl1 . Pd1 . P1 . 91.78(2) yes
C51 . Pd1 . P1 . 97.85(6) yes
Cl1 . Pd1 . N1 . 91.52(5) yes
C51 . Pd1 . N1 . 81.06(8) yes
P1 . Pd1 . N1 . 171.87(5) yes
C1 . Mn1 . C2 . 37.09(7) yes
C1 . Mn1 . C3 . 68.46(8) yes
C2 . Mn1 . C3 . 38.75(7) yes
C1 . Mn1 . C4 . 79.32(8) yes
C2 . Mn1 . C4 . 68.79(8) yes
C3 . Mn1 . C4 . 38.98(7) yes
C1 . Mn1 . C5 . 64.58(8) yes
C2 . Mn1 . C5 . 78.51(8) yes
C3 . Mn1 . C5 . 68.41(7) yes
C4 . Mn1 . C5 . 37.44(7) yes
C1 . Mn1 . C41 . 87.65(10) yes
C2 . Mn1 . C41 . 123.43(10) yes
C3 . Mn1 . C41 . 151.81(10) yes
C4 . Mn1 . C41 . 124.31(9) yes
C5 . Mn1 . C41 . 88.26(9) yes
C1 . Mn1 . C42 . 103.35(10) yes
C2 . Mn1 . C42 . 89.88(10) yes
C3 . Mn1 . C42 . 105.14(9) yes
C4 . Mn1 . C42 . 141.16(9) yes
C5 . Mn1 . C42 . 167.54(10) yes
C1 . Mn1 . C43 . 167.48(10) yes
C2 . Mn1 . C43 . 142.46(10) yes
C3 . Mn1 . C43 . 106.15(10) yes
C4 . Mn1 . C43 . 89.54(10) yes
C5 . Mn1 . C43 . 103.04(10) yes
C41 . Mn1 . C42 . 94.51(11) yes
C41 . Mn1 . C43 . 94.05(12) yes
C42 . Mn1 . C43 . 88.89(12) yes
Mn1 . C1 . C2 . 70.48(13) yes
Mn1 . C1 . C6 . 93.70(14) yes
C2 . C1 . C6 . 118.58(17) yes
Mn1 . C1 . H11 . 105.1 no
C2 . C1 . H11 . 120.6 no
C6 . C1 . H11 . 120.8 no
Mn1 . C2 . C1 . 72.43(14) yes
Mn1 . C2 . C3 . 69.44(12) yes
C1 . C2 . C3 . 119.80(17) yes
Mn1 . C2 . O1 . 124.46(15) yes
C1 . C2 . O1 . 124.61(16) yes
C3 . C2 . O1 . 115.25(16) yes
Mn1 . C3 . C2 . 71.81(12) yes
Mn1 . C3 . C4 . 69.35(11) yes
C2 . C3 . C4 . 116.24(16) yes
Mn1 . C3 . P1 . 131.37(11) yes
C2 . C3 . P1 . 122.60(14) yes
C4 . C3 . P1 . 121.10(13) yes
Mn1 . C4 . C3 . 71.68(12) yes
Mn1 . C4 . C5 . 74.87(12) yes
C3 . C4 . C5 . 121.01(18) yes
Mn1 . C4 . H41 . 125.8 no
C3 . C4 . H41 . 119.5 no
C5 . C4 . H41 . 119.5 no
Mn1 . C5 . C4 . 67.69(12) yes
Mn1 . C5 . C6 . 93.88(13) yes
C4 . C5 . C6 . 119.51(18) yes
Mn1 . C5 . H51 . 108.0 no
C4 . C5 . H51 . 120.2 no
C6 . C5 . H51 . 120.3 no
C1 . C6 . C5 . 103.17(17) yes
C1 . C6 . C7 . 113.62(19) yes
C5 . C6 . C7 . 116.06(18) yes
C1 . C6 . H61 . 107.9 no
C5 . C6 . H61 . 107.9 no
C7 . C6 . H61 . 107.9 no
C6 . C7 . C8 . 119.7(2) yes
C6 . C7 . C12 . 121.3(2) yes
C8 . C7 . C12 . 119.1(2) yes
C7 . C8 . C9 . 120.4(2) yes
C7 . C8 . H81 . 119.9 no
C9 . C8 . H81 . 119.7 no
C8 . C9 . C10 . 120.1(3) yes
C8 . C9 . H91 . 119.8 no
C10 . C9 . H91 . 120.1 no
C9 . C10 . C11 . 119.7(3) yes
C9 . C10 . H101 . 120.2 no
C11 . C10 . H101 . 120.1 no
C10 . C11 . C12 . 120.4(3) yes
C10 . C11 . H111 . 119.9 no
C12 . C11 . H111 . 119.8 no
C11 . C12 . C7 . 120.2(2) yes
C11 . C12 . H121 . 119.9 no
C7 . C12 . H121 . 119.9 no
O1 . C13 . H131 . 109.5 no
O1 . C13 . H132 . 109.4 no
H131 . C13 . H132 . 109.6 no
O1 . C13 . H133 . 109.4 no
H131 . C13 . H133 . 109.5 no
H132 . C13 . H133 . 109.5 no
C22 . C21 . C26 . 119.7(2) yes
C22 . C21 . P1 . 118.2(2) yes
C26 . C21 . P1 . 121.89(19) yes
C21 . C22 . C23 . 119.5(3) yes
C21 . C22 . H221 . 120.2 no
C23 . C22 . H221 . 120.3 no
C22 . C23 . C24 . 120.7(3) yes
C22 . C23 . H231 . 119.9 no
C24 . C23 . H231 . 119.4 no
C23 . C24 . C25 . 120.0(3) yes
C23 . C24 . H241 . 120.0 no
C25 . C24 . H241 . 119.9 no
C24 . C25 . C26 . 120.0(3) yes
C24 . C25 . H251 . 119.9 no
C26 . C25 . H251 . 120.1 no
C21 . C26 . C25 . 119.9(3) yes
C21 . C26 . H261 . 120.1 no
C25 . C26 . H261 . 120.0 no
C32 . C31 . C36 . 119.2(2) yes
C32 . C31 . P1 . 123.95(19) yes
C36 . C31 . P1 . 116.80(17) yes
C31 . C32 . C33 . 120.2(3) yes
C31 . C32 . H321 . 119.9 no
C33 . C32 . H321 . 119.9 no
C32 . C33 . C34 . 120.0(3) yes
C32 . C33 . H331 . 120.0 no
C34 . C33 . H331 . 120.0 no
C33 . C34 . C35 . 120.4(3) yes
C33 . C34 . H341 . 119.6 no
C35 . C34 . H341 . 120.0 no
C34 . C35 . C36 . 120.0(3) yes
C34 . C35 . H351 . 120.0 no
C36 . C35 . H351 . 120.0 no
C35 . C36 . C31 . 120.2(2) yes
C35 . C36 . H361 . 119.9 no
C31 . C36 . H361 . 119.9 no
Mn1 . C41 . O41 . 177.1(2) yes
Mn1 . C42 . O42 . 178.7(2) yes
Mn1 . C43 . O43 . 178.8(2) yes
Pd1 . C51 . C52 . 127.38(16) yes
Pd1 . C51 . C56 . 112.62(14) yes
C52 . C51 . C56 . 118.22(18) yes
C51 . C52 . C53 . 120.7(2) yes
C51 . C52 . H521 . 119.7 no
C53 . C52 . H521 . 119.6 no
C52 . C53 . C54 . 121.0(2) yes
C52 . C53 . H531 . 119.8 no
C54 . C53 . H531 . 119.2 no
C53 . C54 . C55 . 119.1(2) yes
C53 . C54 . H541 . 120.5 no
C55 . C54 . H541 . 120.4 no
C54 . C55 . C56 . 120.3(2) yes
C54 . C55 . H551 . 119.8 no
C56 . C55 . H551 . 119.9 no
C55 . C56 . C51 . 120.7(2) yes
C55 . C56 . C57 . 121.7(2) yes
C51 . C56 . C57 . 117.62(18) yes
C56 . C57 . C58 . 110.63(19) yes
C56 . C57 . N1 . 105.22(17) yes
C58 . C57 . N1 . 112.89(19) yes
C56 . C57 . H571 . 109.4 no
C58 . C57 . H571 . 109.3 no
N1 . C57 . H571 . 109.3 no
C57 . C58 . H581 . 109.3 no
C57 . C58 . H582 . 109.5 no
H581 . C58 . H582 . 109.6 no
C57 . C58 . H583 . 109.3 no
H581 . C58 . H583 . 109.4 no
H582 . C58 . H583 . 109.6 no
N1 . C59 . H591 . 109.6 no
N1 . C59 . H592 . 109.5 no
H591 . C59 . H592 . 109.5 no
N1 . C59 . H593 . 109.4 no
H591 . C59 . H593 . 109.4 no
H592 . C59 . H593 . 109.4 no
N1 . C60 . H601 . 109.5 no
N1 . C60 . H602 . 109.5 no
H601 . C60 . H602 . 109.5 no
N1 . C60 . H603 . 109.5 no
H601 . C60 . H603 . 109.4 no
H602 . C60 . H603 . 109.5 no
C13 . O1 . C2 . 117.89(16) yes
C3 . P1 . C21 . 104.38(10) yes
C3 . P1 . C31 . 105.07(9) yes
C21 . P1 . C31 . 106.74(10) yes
C3 . P1 . Pd1 . 119.72(6) yes
C21 . P1 . Pd1 . 111.24(7) yes
C31 . P1 . Pd1 . 108.86(7) yes
C57 . N1 . C59 . 109.22(18) yes
C57 . N1 . C60 . 111.61(17) yes
C59 . N1 . C60 . 107.07(18) yes
C57 . N1 . Pd1 . 104.97(13) yes
C59 . N1 . Pd1 . 109.11(13) yes
C60 . N1 . Pd1 . 114.77(14) yes

loop_
_geom_bond_atom_site_label_1
_geom_bond_site_symmetry_1
_geom_bond_atom_site_label_2
_geom_bond_site_symmetry_2
_geom_bond_distance
_geom_bond_publ_flag
Pd1 . Cl1 . 2.4260(6) yes
Pd1 . C51 . 2.0175(19) yes
Pd1 . P1 . 2.2794(6) yes
Pd1 . N1 . 2.1705(17) yes
Mn1 . C1 . 2.235(2) yes
Mn1 . C2 . 2.210(2) yes
Mn1 . C3 . 2.178(2) yes
Mn1 . C4 . 2.147(2) yes
Mn1 . C5 . 2.240(2) yes
Mn1 . C41 . 1.804(2) yes
Mn1 . C42 . 1.841(2) yes
Mn1 . C43 . 1.819(3) yes
C1 . C2 . 1.414(3) yes
C1 . C6 . 1.532(3) yes
C1 . H11 . 0.951 no
C2 . C3 . 1.456(3) yes
C2 . O1 . 1.363(2) yes
C3 . C4 . 1.443(3) yes
C3 . P1 . 1.8459(19) yes
C4 . C5 . 1.411(3) yes
C4 . H41 . 0.950 no
C5 . C6 . 1.519(3) yes
C5 . H51 . 0.950 no
C6 . C7 . 1.539(3) yes
C6 . H61 . 0.950 no
C7 . C8 . 1.393(4) yes
C7 . C12 . 1.396(3) yes
C8 . C9 . 1.401(5) yes
C8 . H81 . 0.950 no
C9 . C10 . 1.393(4) yes
C9 . H91 . 0.952 no
C10 . C11 . 1.380(4) yes
C10 . H101 . 0.949 no
C11 . C12 . 1.404(4) yes
C11 . H111 . 0.951 no
C12 . H121 . 0.949 no
C13 . O1 . 1.446(3) yes
C13 . H131 . 0.949 no
C13 . H132 . 0.950 no
C13 . H133 . 0.950 no
C21 . C22 . 1.407(3) yes
C21 . C26 . 1.401(4) yes
C21 . P1 . 1.842(2) yes
C22 . C23 . 1.389(4) yes
C22 . H221 . 0.949 no
C23 . C24 . 1.394(6) yes
C23 . H231 . 0.949 no
C24 . C25 . 1.389(6) yes
C24 . H241 . 0.950 no
C25 . C26 . 1.400(4) yes
C25 . H251 . 0.949 no
C26 . H261 . 0.950 no
C31 . C32 . 1.400(3) yes
C31 . C36 . 1.397(3) yes
C31 . P1 . 1.837(2) yes
C32 . C33 . 1.398(4) yes
C32 . H321 . 0.949 no
C33 . C34 . 1.392(5) yes
C33 . H331 . 0.949 no
C34 . C35 . 1.379(5) yes
C34 . H341 . 0.949 no
C35 . C36 . 1.406(4) yes
C35 . H351 . 0.951 no
C36 . H361 . 0.952 no
C41 . O41 . 1.172(3) yes
C42 . O42 . 1.142(3) yes
C43 . O43 . 1.161(3) yes
C51 . C52 . 1.405(3) yes
C51 . C56 . 1.407(3) yes
C52 . C53 . 1.399(3) yes
C52 . H521 . 0.951 no
C53 . C54 . 1.391(4) yes
C53 . H531 . 0.950 no
C54 . C55 . 1.398(4) yes
C54 . H541 . 0.950 no
C55 . C56 . 1.410(3) yes
C55 . H551 . 0.951 no
C56 . C57 . 1.509(3) yes
C57 . C58 . 1.533(3) yes
C57 . N1 . 1.513(3) yes
C57 . H571 . 0.950 no
C58 . H581 . 0.950 no
C58 . H582 . 0.948 no
C58 . H583 . 0.950 no
C59 . N1 . 1.495(3) yes
C59 . H591 . 0.950 no
C59 . H592 . 0.949 no
C59 . H593 . 0.951 no
C60 . N1 . 1.489(3) yes
C60 . H601 . 0.950 no
C60 . H602 . 0.949 no
C60 . H603 . 0.950 no
